data_2104092
loop_
_publ_author_name
'Hansson, Christian'
'Lindqvist, Maria'
'Oskarsson, \%Ake'

_publ_section_title
;
 <i>Cis</i>/<i>trans</i> isomers of Pt<i>X</i>~2~<i>L</i>~2~ (<i>X</i>
 = halogen, <i>L</i> = neutral ligand); the crystal structures of two
 polymorphs of <i>cis</i>-dichlorobis(dibenzyl
 sulfido-\k<i>S</i>)platinum(II) in the temperature range 100--295K
;
_journal_issue 2
_journal_name_full 'Acta Crystallographica Section B'
_journal_page_first 187
_journal_page_last 195
_journal_paper_doi 10.1107/S0108768108005211
_journal_volume 64
_journal_year 2008
_chemical_formula_moiety 'C28 H28 Cl2 Pt S2'
_chemical_formula_sum 'C28 H28 Cl2 Pt S2'
_chemical_formula_weight 694.61
_chemical_name_systematic
;
cis-dichlorobis(dibenzyl sulphido-\kS)platinum(II)
;
_space_group_IT_number 15
_symmetry_cell_setting monoclinic
_symmetry_space_group_name_Hall '-C 2yc'
_symmetry_space_group_name_H-M 'C 1 2/c 1'
_atom_sites_solution_hydrogens geom
_atom_sites_solution_primary heavy
_atom_sites_solution_secondary difmap
_audit_creation_method SHELXL-97
_cell_angle_alpha 90.00
_cell_angle_beta 102.432(3)
_cell_angle_gamma 90.00
_cell_formula_units_Z 8
_cell_length_a 28.3708(9)
_cell_length_b 15.4372(6)
_cell_length_c 12.5812(5)
_cell_measurement_reflns_used 24840
_cell_measurement_temperature 150.0(10)
_cell_measurement_theta_max 32.78
_cell_measurement_theta_min 2.36
_cell_volume 5380.9(3)
_computing_cell_refinement 'CrysAlis 1.171.29 (Oxford Diffraction, 2006)'
_computing_data_collection 'CrysAlis 1.171.29 (Oxford Diffraction, 2006)'
_computing_data_reduction 'CrysAlis 1.171.29 (Oxford Diffraction, 2006)'
_computing_molecular_graphics 'DIAMOND (Brandenburg, 2000), MERCURY (Bruno et al., 2002'
_computing_publication_material 'enCIFer version 1.1 (CCDC, 2004)'
_computing_structure_refinement 'SHELXTL 5.1 (Sheldrick, 1998)'
_computing_structure_solution 'SHELXTL 5.1 (Sheldrick, 1998)'
_diffrn_ambient_temperature 150.0(10)
_diffrn_measured_fraction_theta_full 0.995
_diffrn_measured_fraction_theta_max 0.915
_diffrn_measurement_device_type 'Oxford Diffraction XCALIBUR3'
_diffrn_measurement_method \w-scans
_diffrn_radiation_monochromator graphite
_diffrn_radiation_source 'Sealed tube'
_diffrn_radiation_type MoK\a
_diffrn_radiation_wavelength 0.71073
_diffrn_reflns_av_R_equivalents 0.0308
_diffrn_reflns_av_sigmaI/netI 0.0296
_diffrn_reflns_limit_h_max 41
_diffrn_reflns_limit_h_min -41
_diffrn_reflns_limit_k_max 23
_diffrn_reflns_limit_k_min -22
_diffrn_reflns_limit_l_max 19
_diffrn_reflns_limit_l_min -13
_diffrn_reflns_number 24840
_diffrn_reflns_theta_full 30.155
_diffrn_reflns_theta_max 32.78
_diffrn_reflns_theta_min 2.36
_diffrn_standards_decay_% 0.0
_diffrn_standards_interval_count 0
_diffrn_standards_interval_time 0
_diffrn_standards_number 0
_exptl_absorpt_coefficient_mu 5.584
_exptl_absorpt_correction_T_max 0.573
_exptl_absorpt_correction_T_min 0.296
_exptl_absorpt_correction_type numerical
_exptl_absorpt_process_details '(CrysAlis 1.171.29, Oxford Diffraction, 2006)'
_exptl_crystal_colour 'Pale yellow'
_exptl_crystal_density_diffrn 1.715
_exptl_crystal_density_method 'not measured'
_exptl_crystal_description Plate
_exptl_crystal_F_000 2720
_exptl_crystal_size_max 0.30
_exptl_crystal_size_mid 0.19
_exptl_crystal_size_min 0.10
_refine_diff_density_max 2.058
_refine_diff_density_min -1.614
_refine_ls_extinction_method none
_refine_ls_goodness_of_fit_ref 1.056
_refine_ls_hydrogen_treatment constr
_refine_ls_matrix_type full
_refine_ls_number_parameters 298
_refine_ls_number_reflns 9119
_refine_ls_number_restraints 0
_refine_ls_restrained_S_all 1.056
_refine_ls_R_factor_all 0.0346
_refine_ls_R_factor_gt 0.0256
_refine_ls_shift/su_max 0.005
_refine_ls_shift/su_mean 0.000
_refine_ls_structure_factor_coef Fsqd
_refine_ls_weighting_details 'calc w=1/[\s^2^(Fo^2^)+(0.0385P)^2^+0.0000P] where P=(Fo^2^+2Fc^2^)/3'
_refine_ls_weighting_scheme calc
_refine_ls_wR_factor_gt 0.0623
_refine_ls_wR_factor_ref 0.0647
_reflns_number_gt 7490
_reflns_number_total 9119
_reflns_threshold_expression >2sigma(I)
_cod_data_source_file ry5016.cif
_cod_data_source_block abmon150
_cod_depositor_comments
;
The following automatic conversions were performed:
'_symmetry_cell_setting' value 'Monoclinic' changed to 'monoclinic'
according to '/home/saulius/struct/CIF-dictionaries/cif_core.dic'
dictionary named 'cif_core.dic' version 2.4.1 from
2010-06-29.

'_exptl_absorpt_correction_type' value 'Numerical' changed to
'numerical' according to
'/home/saulius/struct/CIF-dictionaries/cif_core.dic' dictionary named
'cif_core.dic' version 2.4.1 from 2010-06-29.

Automatic conversion script
Id: cif_fix_enum 1527 2010-12-29 10:47:43Z saulius 

The following automatic conversions were performed:

'_symmetry_cell_setting' value 'Monoclinic' changed to 'monoclinic'
according to /home/saulius/struct/CIF-dictionaries/cif_core.dic
dictionary named 'cif_core.dic' version 2.4.1 from
2010-06-29.

'_exptl_absorpt_correction_type' value 'Numerical'
changed to 'numerical' according to
/home/saulius/struct/CIF-dictionaries/cif_core.dic dictionary named
'cif_core.dic' version 2.4.1 from 2010-06-29.

Automatic conversion script
Id: cif_fix_values 1715 2011-07-08 13:25:40Z adriana 
;
_cod_original_sg_symbol_H-M C2/c
_cod_database_code 2104092

loop_
_symmetry_equiv_pos_as_xyz
'x, y, z'
'-x, y, -z+1/2'
'x+1/2, y+1/2, z'
'-x+1/2, y+1/2, -z+1/2'
'-x, -y, -z'
'x, -y, z-1/2'
'-x+1/2, -y+1/2, -z'
'x+1/2, -y+1/2, z-1/2'

loop_
_atom_site_type_symbol
_atom_site_label
_atom_site_fract_x
_atom_site_fract_y
_atom_site_fract_z
_atom_site_U_iso_or_equiv
_atom_site_adp_type
_atom_site_calc_flag
_atom_site_refinement_flags
_atom_site_occupancy
Pt Pt1 0.140239(3) 0.854789(5) 0.728799(6) 0.01612(3) Uani d . 1
S S1 0.137136(19) 0.93129(4) 0.57284(4) 0.01624(10) Uani d . 1
S S2 0.14499(2) 0.73258(4) 0.63064(5) 0.01975(11) Uani d . 1
Cl Cl2 0.14177(2) 0.77489(4) 0.88585(5) 0.02708(13) Uani d . 1
Cl Cl1 0.12713(2) 0.97978(4) 0.81889(5) 0.02688(12) Uani d . 1
C C2 0.17443(9) 1.02898(15) 0.6021(2) 0.0206(4) Uani d . 1
H H2A 0.1605 1.0748 0.5524 0.025 Uiso calc R 1
H H2B 0.1749 1.0483 0.6756 0.025 Uiso calc R 1
C C1 0.07795(8) 0.98236(15) 0.5466(2) 0.0204(4) Uani d . 1
H H1A 0.0747 1.0168 0.6091 0.024 Uiso calc R 1
H H1B 0.0746 1.0207 0.4843 0.024 Uiso calc R 1
C C5 0.03894(8) 0.91444(16) 0.52460(19) 0.0205(4) Uani d . 1
C C11 0.22511(8) 1.01175(15) 0.59036(19) 0.0193(4) Uani d . 1
C C4 0.18893(9) 0.65642(16) 0.7075(2) 0.0248(5) Uani d . 1
H H4A 0.1825 0.6485 0.7795 0.030 Uiso calc R 1
H H4B 0.1854 0.6007 0.6710 0.030 Uiso calc R 1
C C23 0.23969(9) 0.68811(15) 0.7178(2) 0.0215(5) Uani d . 1
C C10 0.01592(9) 0.88940(17) 0.6069(2) 0.0240(5) Uani d . 1
H H10 0.0260 0.9124 0.6764 0.029 Uiso calc R 1
C C6 0.02446(10) 0.87840(19) 0.4220(2) 0.0289(5) Uani d . 1
H H6 0.0399 0.8941 0.3667 0.035 Uiso calc R 1
C C3 0.08850(9) 0.67852(18) 0.6398(2) 0.0288(5) Uani d . 1
H H3A 0.0892 0.6655 0.7156 0.035 Uiso calc R 1
H H3B 0.0619 0.7181 0.6145 0.035 Uiso calc R 1
C C12 0.25552(9) 0.95733(17) 0.6617(2) 0.0284(6) Uani d . 1
H H12 0.2444 0.9301 0.7174 0.034 Uiso calc R 1
C C16 0.24235(9) 1.05231(17) 0.5074(2) 0.0255(5) Uani d . 1
H H16 0.2222 1.0885 0.4586 0.031 Uiso calc R 1
C C24 0.26401(10) 0.72771(17) 0.8127(2) 0.0268(5) Uani d . 1
H H24 0.2479 0.7397 0.8680 0.032 Uiso calc R 1
C C17 0.07919(9) 0.59639(18) 0.5753(2) 0.0293(6) Uani d . 1
C C8 -0.03652(10) 0.79530(18) 0.4830(3) 0.0324(6) Uani d . 1
H H8 -0.0620 0.7561 0.4688 0.039 Uiso calc R 1
C C28 0.26397(10) 0.67287(19) 0.6344(2) 0.0284(5) Uani d . 1
H H28 0.2478 0.6473 0.5699 0.034 Uiso calc R 1
C C25 0.31263(10) 0.74961(19) 0.8255(2) 0.0315(6) Uani d . 1
H H25 0.3289 0.7754 0.8897 0.038 Uiso calc R 1
C C9 -0.02173(9) 0.83086(19) 0.5866(2) 0.0299(6) Uani d . 1
H H9 -0.0372 0.8152 0.6419 0.036 Uiso calc R 1
C C15 0.28958(10) 1.0390(2) 0.4974(2) 0.0330(6) Uani d . 1
H H15 0.3011 1.0671 0.4427 0.040 Uiso calc R 1
C C26 0.33654(10) 0.73308(19) 0.7431(3) 0.0330(6) Uani d . 1
H H26 0.3690 0.7471 0.7521 0.040 Uiso calc R 1
C C14 0.31929(10) 0.98443(19) 0.5677(3) 0.0350(6) Uani d . 1
H H14 0.3507 0.9750 0.5599 0.042 Uiso calc R 1
C C13 0.30260(10) 0.94331(19) 0.6503(3) 0.0379(7) Uani d . 1
H H13 0.3228 0.9064 0.6980 0.045 Uiso calc R 1
C C7 -0.01322(10) 0.8186(2) 0.4013(2) 0.0348(6) Uani d . 1
H H7 -0.0227 0.7942 0.3324 0.042 Uiso calc R 1
C C27 0.31235(11) 0.69585(19) 0.6476(3) 0.0344(6) Uani d . 1
H H27 0.3284 0.6860 0.5915 0.041 Uiso calc R 1
C C22 0.09115(11) 0.51654(19) 0.6258(3) 0.0392(7) Uani d . 1
H H22 0.1055 0.5146 0.6995 0.047 Uiso calc R 1
C C18 0.05758(10) 0.5984(2) 0.4667(3) 0.0393(7) Uani d . 1
H H18 0.0494 0.6512 0.4321 0.047 Uiso calc R 1
C C20 0.06005(12) 0.4432(2) 0.4595(3) 0.0495(9) Uani d . 1
H H20 0.0534 0.3918 0.4206 0.059 Uiso calc R 1
C C19 0.04769(11) 0.5205(3) 0.4074(3) 0.0505(9) Uani d . 1
H H19 0.0330 0.5216 0.3338 0.061 Uiso calc R 1
C C21 0.08181(13) 0.4399(2) 0.5671(3) 0.0492(9) Uani d . 1
H H21 0.0903 0.3868 0.6009 0.059 Uiso calc R 1

loop_
_atom_site_aniso_label
_atom_site_aniso_U_11
_atom_site_aniso_U_22
_atom_site_aniso_U_33
_atom_site_aniso_U_12
_atom_site_aniso_U_13
_atom_site_aniso_U_23
Pt1 0.01667(5) 0.01738(5) 0.01462(5) 0.00128(3) 0.00405(3) 0.00030(3)
S1 0.0171(2) 0.0161(2) 0.0162(2) 0.0001(2) 0.00498(19) 0.00003(19)
S2 0.0208(3) 0.0168(3) 0.0219(3) 0.0015(2) 0.0053(2) -0.0005(2)
Cl2 0.0326(3) 0.0306(3) 0.0195(3) 0.0045(3) 0.0087(2) 0.0069(2)
Cl1 0.0377(3) 0.0247(3) 0.0198(3) 0.0043(2) 0.0096(2) -0.0043(2)
C2 0.0233(11) 0.0156(10) 0.0244(11) -0.0020(9) 0.0085(9) 0.0005(9)
C1 0.0193(10) 0.0174(11) 0.0248(11) 0.0030(9) 0.0055(9) 0.0023(9)
C5 0.0169(10) 0.0220(11) 0.0217(11) 0.0031(8) 0.0023(8) 0.0029(8)
C11 0.0179(10) 0.0182(11) 0.0215(11) -0.0033(8) 0.0033(8) -0.0035(8)
C4 0.0226(12) 0.0207(12) 0.0315(13) 0.0049(9) 0.0069(10) 0.0063(9)
C23 0.0234(11) 0.0157(10) 0.0252(11) 0.0042(9) 0.0049(9) 0.0035(9)
C10 0.0193(11) 0.0270(13) 0.0260(12) 0.0020(10) 0.0052(9) 0.0031(10)
C6 0.0279(13) 0.0321(14) 0.0273(13) -0.0003(11) 0.0074(11) -0.0005(11)
C3 0.0218(12) 0.0254(13) 0.0407(15) -0.0010(10) 0.0098(11) -0.0060(11)
C12 0.0230(12) 0.0275(14) 0.0321(14) -0.0033(10) 0.0000(10) 0.0066(10)
C16 0.0229(11) 0.0284(13) 0.0254(12) -0.0018(10) 0.0057(9) 0.0025(10)
C24 0.0321(13) 0.0245(12) 0.0234(12) 0.0048(11) 0.0052(10) 0.0043(10)
C17 0.0186(11) 0.0260(13) 0.0436(16) -0.0037(10) 0.0073(11) -0.0074(12)
C8 0.0242(13) 0.0233(13) 0.0482(17) -0.0037(10) 0.0042(12) 0.0005(12)
C28 0.0302(13) 0.0276(13) 0.0283(13) -0.0001(11) 0.0082(11) -0.0052(11)
C25 0.0320(14) 0.0296(14) 0.0272(13) -0.0008(11) -0.0060(11) 0.0027(11)
C9 0.0205(12) 0.0341(14) 0.0362(15) 0.0030(11) 0.0086(11) 0.0092(12)
C15 0.0260(13) 0.0410(16) 0.0349(15) -0.0069(12) 0.0128(11) -0.0026(12)
C26 0.0248(13) 0.0278(14) 0.0464(17) 0.0020(11) 0.0079(12) 0.0058(12)
C14 0.0185(12) 0.0338(15) 0.0533(19) -0.0020(11) 0.0089(12) -0.0093(13)
C13 0.0211(12) 0.0261(14) 0.060(2) 0.0009(11) -0.0050(12) 0.0080(13)
C7 0.0324(15) 0.0332(16) 0.0358(15) -0.0034(12) 0.0006(12) -0.0101(12)
C27 0.0337(15) 0.0329(15) 0.0411(16) 0.0010(12) 0.0177(12) -0.0051(12)
C22 0.0365(16) 0.0291(15) 0.0517(19) -0.0068(13) 0.0092(14) -0.0011(14)
C18 0.0264(14) 0.0429(18) 0.0447(18) 0.0071(13) -0.0011(12) -0.0026(14)
C20 0.0369(17) 0.0425(19) 0.069(3) -0.0152(15) 0.0119(16) -0.0194(18)
C19 0.0236(14) 0.075(3) 0.048(2) -0.0046(16) -0.0027(13) -0.0196(19)
C21 0.051(2) 0.0255(15) 0.072(3) -0.0072(14) 0.0134(18) -0.0034(16)

loop_
_atom_type_symbol
_atom_type_description
_atom_type_scat_dispersion_real
_atom_type_scat_dispersion_imag
_atom_type_scat_source
C C 0.0033 0.0016 'International Tables Vol C Tables 4.2.6.8 and 6.1.1.4'
H H 0.0000 0.0000 'International Tables Vol C Tables 4.2.6.8 and 6.1.1.4'
S S 0.1246 0.1234 'International Tables Vol C Tables 4.2.6.8 and 6.1.1.4'
Cl Cl 0.1484 0.1585 'International Tables Vol C Tables 4.2.6.8 and 6.1.1.4'
Pt Pt -1.7033 8.3905 'International Tables Vol C Tables 4.2.6.8 and 6.1.1.4'

loop_
_geom_angle_atom_site_label_1
_geom_angle_atom_site_label_2
_geom_angle_atom_site_label_3
_geom_angle
S2 Pt1 S1 87.60(2)
S2 Pt1 Cl1 174.03(2)
S1 Pt1 Cl1 90.53(2)
S2 Pt1 Cl2 91.66(2)
S1 Pt1 Cl2 178.62(2)
Cl1 Pt1 Cl2 90.09(2)
C1 S1 C2 98.63(11)
C1 S1 Pt1 104.13(8)
C2 S1 Pt1 109.90(8)
C4 S2 C1 156.12(9)
C4 S2 Pt1 111.05(9)
C3 S2 Pt1 100.88(9)
C11 C2 S1 111.00(16)
C11 C2 H2A 109.4
S1 C2 H2A 109.4
C11 C2 H2B 109.4
S1 C2 H2B 109.4
H2A C2 H2B 108.0
C5 C1 S1 110.16(16)
C5 C1 H1A 109.6
S1 C1 H1A 109.6
C5 C1 H1B 109.6
S1 C1 H1B 109.6
H1A C1 H1B 108.1
C6 C5 C10 119.3(2)
C6 C5 C1 120.7(2)
C10 C5 C1 120.0(2)
C12 C11 C16 119.2(2)
C12 C11 C2 121.3(2)
C16 C11 C2 119.5(2)
C23 C4 S2 111.60(17)
C23 C4 H4A 109.3
S2 C4 H4A 109.3
C23 C4 H4B 109.3
S2 C4 H4B 109.3
H4A C4 H4B 108.0
C24 C23 C28 119.2(2)
C24 C23 C4 120.6(2)
C28 C23 C4 120.1(2)
C9 C10 C5 120.8(2)
C9 C10 H10 119.6
C5 C10 H10 119.6
C5 C6 C7 120.1(3)
C5 C6 H6 119.9
C7 C6 H6 119.9
C17 C3 S2 113.95(18)
C17 C3 H3A 108.8
S2 C3 H3A 108.8
C17 C3 H3B 108.8
S2 C3 H3B 108.8
H3A C3 H3B 107.7
C11 C12 C13 120.4(3)
C11 C12 H12 119.8
C13 C12 H12 119.8
C15 C16 C11 120.2(2)
C15 C16 H16 119.9
C11 C16 H16 119.9
C23 C24 C25 120.2(2)
C23 C24 H24 119.9
C25 C24 H24 119.9
C18 C17 C22 119.1(3)
C18 C17 C3 120.6(3)
C22 C17 C3 120.3(3)
C7 C8 C9 119.8(3)
C7 C8 H8 120.1
C9 C8 H8 120.1
C27 C28 C23 120.1(3)
C27 C28 H28 119.9
C23 C28 H28 119.9
C26 C25 C24 120.1(3)
C26 C25 H25 119.9
C24 C25 H25 119.9
C10 C9 C8 119.7(3)
C10 C9 H9 120.1
C8 C9 H9 120.1
C14 C15 C16 120.2(3)
C14 C15 H15 119.9
C16 C15 H15 119.9
C27 C26 C25 120.0(3)
C27 C26 H26 120.0
C25 C26 H26 120.0
C15 C14 C13 120.2(3)
C15 C14 H14 119.9
C13 C14 H14 119.9
C14 C13 C12 119.8(3)
C14 C13 H13 120.1
C12 C13 H13 120.1
C8 C7 C6 120.2(3)
C8 C7 H7 119.9
C6 C7 H7 119.9
C26 C27 C28 120.3(3)
C26 C27 H27 119.9
C28 C27 H27 119.9
C21 C22 C17 120.7(3)
C21 C22 H22 119.6
C17 C22 H22 119.6
C17 C18 C19 120.2(3)
C17 C18 H18 119.9
C19 C18 H18 119.9
C21 C20 C19 121.6(3)
C21 C20 H20 119.2
C19 C20 H20 119.2
C20 C19 C18 119.2(3)
C20 C19 H19 120.4
C18 C19 H19 120.4
C20 C21 C22 119.3(3)
C20 C21 H21 120.4
C22 C21 H21 120.4

loop_
_geom_bond_atom_site_label_1
_geom_bond_atom_site_label_2
_geom_bond_distance
Pt1 S2 2.2747(6)
Pt1 S1 2.2755(5)
Pt1 Cl1 2.3082(6)
Pt1 Cl2 2.3217(6)
S1 C1 1.820(2)
S1 C2 1.833(2)
S2 C4 1.831(2)
S2 C3 1.833(3)
C2 C11 1.500(3)
C2 H2A 0.9700
C2 H2B 0.9700
C1 C5 1.506(3)
C1 H1A 0.9700
C1 H1B 0.9700
C5 C6 1.385(4)
C5 C10 1.392(3)
C11 C12 1.386(3)
C11 C16 1.393(3)
C4 C23 1.500(4)
C4 H4A 0.9700
C4 H4B 0.9700
C23 C24 1.386(4)
C23 C28 1.393(4)
C10 C9 1.380(4)
C10 H10 0.9300
C6 C7 1.394(4)
C6 H6 0.9300
C3 C17 1.498(4)
C3 H3A 0.9700
C3 H3B 0.9700
C12 C13 1.391(4)
C12 H12 0.9300
C16 C15 1.388(4)
C16 H16 0.9300
C24 C25 1.395(4)
C24 H24 0.9300
C17 C18 1.372(4)
C17 C22 1.395(4)
C8 C7 1.384(4)
C8 C9 1.393(4)
C8 H8 0.9300
C28 C27 1.393(4)
C28 H28 0.9300
C25 C26 1.380(4)
C25 H25 0.9300
C9 H9 0.9300
C15 C14 1.372(4)
C15 H15 0.9300
C26 C25 1.375(4)
C26 H26 0.9300
C14 C13 1.385(4)
C14 H14 0.9300
C13 H13 0.9300
C7 H7 0.9300
C27 H27 0.9300
C22 C21 1.390(5)
C22 H22 0.9300
C18 C19 1.412(5)
C18 H18 0.9300
C20 C21 1.362(5)
C20 C19 1.370(5)
C20 H20 0.9300
C19 H19 0.9300
C21 H21 0.9300
